data_1549360
loop_
_publ_author_name
'Nakamura, K.'
'Fujii, K.'
'Niwa, E.'
'Yashima, M.'

_publ_section_title
;
 Crystal structure and electrical conductivity of BaR2ZnO5 (R=Sm, Gd, Dy,
 Ho, and Er) - a new structure family of oxide-ion conductors
;
_journal_name_full 'Journal of the Ceramic Society of Japan'
_journal_page_first 292
_journal_page_last 299
_journal_volume 126
_journal_year 2018
_chemical_formula_sum 'Ba Er2 O5 Zn'
_chemical_name_common BaEr2ZnO5
_space_group_IT_number 62
_space_group_name_H-M_alt 'P n m a'
_symmetry_space_group_name_Hall '-P 2ac 2n'
_symmetry_space_group_name_H-M 'P n m a'
_cell_angle_alpha 90
_cell_angle_beta 90
_cell_angle_gamma 90
_cell_formula_units_Z 4
_cell_length_a 12.30316(18)
_cell_length_b 5.69665(8)
_cell_length_c 7.04766(11)
_cell_volume 493.948(13)
_cod_data_source_file BaEr2ZnO5.cif
_cod_data_source_block BaEr2ZnO5
_cod_original_formula_sum 'Ba Er2 Zn O5'
_cod_database_code 1549360

loop_
_space_group_symop_operation_xyz
'x, y, z'
'-x, -y, -z'
'-x+1/2, -y, z+1/2'
'x+1/2, y, -z+1/2'
'-x, y+1/2, -z'
'x, -y+1/2, z'
'x+1/2, -y+1/2, -z+1/2'
'-x+1/2, y+1/2, z+1/2'

loop_
_atom_site_label
_atom_site_occupancy
_atom_site_fract_x
_atom_site_fract_y
_atom_site_fract_z
_atom_site_adp_type
_atom_site_U_iso_or_equiv
_atom_site_type_symbol
Ba1 1.0 0.90034(15) 0.250000 0.9233(3) Uiso 0.0099(5) Ba
Er1 1.0 0.07452(12) 0.250000 0.4000(2) Uiso 0.00479(17) Er
Er2 1.0 0.29172(11) 0.250000 0.1204(2) Uiso 0.00479 Er
Zn 1.0 0.6497(3) 0.250000 0.6903(5) Uiso 0.0072(9) Zn
O1 1.0 0.4313(13) -0.004(2) 0.1672(15) Uiso 0.0070(17) O
O2 1.0 0.2213(11) 0.505(2) 0.3476(19) Uiso 0.0070 O
O3 1.0 0.0980(14) 0.250000 0.081(3) Uiso 0.0070 O

loop_
_atom_site_aniso_label
_atom_site_aniso_U_11
_atom_site_aniso_U_22
_atom_site_aniso_U_33
_atom_site_aniso_U_12
_atom_site_aniso_U_13
_atom_site_aniso_U_23
Ba1 0.00000 0.00000 0.00000 0.00000 0.00000 0.00000
Er1 0.00000 0.00000 0.00000 0.00000 0.00000 0.00000
Er2 0.00000 0.00000 0.00000 0.00000 0.00000 0.00000
Zn 0.00000 0.00000 0.00000 0.00000 0.00000 0.00000
O1 0.00000 0.00000 0.00000 0.00000 0.00000 0.00000
O2 0.00000 0.00000 0.00000 0.00000 0.00000 0.00000
O3 0.00000 0.00000 0.00000 0.00000 0.00000 0.00000
